data_7714781
loop_
_publ_author_name
'Sumida, Akifumi'
'Onishi, Tomoharu'
'Imoto, Hiroaki'
'Naka, Kensuke'

_publ_section_title
;
 Synthesis, structures, and photophysical properties of &#x3c0;-extended
 arsaborins.
;
_journal_issue 4
_journal_name_full 'Dalton transactions (Cambridge, England : 2003)'
_journal_page_first 1706
_journal_page_last 1713
_journal_paper_doi 10.1039/d3dt03798c
_journal_volume 53
_journal_year 2024
_chemical_formula_moiety 'C18 H15 As'
_chemical_formula_sum 'C18 H15 As'
_chemical_formula_weight 306.22
_space_group_crystal_system triclinic
_space_group_IT_number 2
_space_group_name_Hall '-P 1'
_space_group_name_H-M_alt 'P -1'
_atom_sites_solution_hydrogens geom
_atom_sites_solution_primary dual
_audit_creation_date 2020-11-13
_audit_creation_method
;
Olex2 1.3-ac4
(compiled 2019.04.23 svn.r3594 for Rigaku Oxford Diffraction, GUI svn.r5739)
;
_audit_update_record
;
2023-10-26 deposited with the CCDC.	2023-12-20 downloaded from the CCDC.
;
_cell_angle_alpha 84.333(3)
_cell_angle_beta 80.134(3)
_cell_angle_gamma 87.199(3)
_cell_formula_units_Z 8
_cell_length_a 10.9773(3)
_cell_length_b 15.1163(5)
_cell_length_c 17.7332(7)
_cell_measurement_reflns_used 7038
_cell_measurement_temperature 93.15
_cell_measurement_theta_max 32.6880
_cell_measurement_theta_min 2.7860
_cell_volume 2883.36(17)
_computing_cell_refinement 'CrysAlisPro 1.171.41.80a (Rigaku OD, 2020)'
_computing_data_collection 'CrysAlisPro 1.171.41.80a (Rigaku OD, 2020)'
_computing_data_reduction 'CrysAlisPro 1.171.41.80a (Rigaku OD, 2020)'
_computing_molecular_graphics 'Olex2 (Dolomanov et al., 2009)'
_computing_publication_material 'Olex2 (Dolomanov et al., 2009)'
_computing_structure_refinement 'ShelXL (Sheldrick, 2015)'
_computing_structure_solution 'ShelXT (Sheldrick, 2015)'
_diffrn_ambient_temperature 93.15
_diffrn_detector 'CCD area detector'
_diffrn_detector_area_resol_mean 6.83
_diffrn_detector_type 'Rigaku Mercury area detector'
_diffrn_measured_fraction_theta_full 0.999
_diffrn_measured_fraction_theta_max 0.999
_diffrn_measurement_details
;
List of Runs (angles in degrees, time in seconds):

  # Type    Start    End  Width  t~exp~   \w     \q     \k     \f   Frames
#--------------------------------------------------------------------------
  1  \w      7.00  33.00   0.50    1.00    --   30.00  54.00 120.00   52
  2  \w    -71.00  33.00   0.50    1.00    --   30.00  54.00   0.00  208
  3  \w    -61.00 -35.00   0.50    1.00    --   30.00  54.00  90.00   52
  4  \w    -73.00 109.00   0.50    1.00    --   30.00  54.00-120.00  364
;
_diffrn_measurement_device 'fixed-chi diffractometer'
_diffrn_measurement_device_type 'Rigaku XtaLAB mini'
_diffrn_measurement_method '\w scans'
_diffrn_orient_matrix_type 'CrysAlisPro convention (1999,Acta A55,543-557)'
_diffrn_orient_matrix_UB_11 0.0002484000
_diffrn_orient_matrix_UB_12 0.0431552000
_diffrn_orient_matrix_UB_13 0.0124476000
_diffrn_orient_matrix_UB_21 -0.0220299000
_diffrn_orient_matrix_UB_22 -0.0173146000
_diffrn_orient_matrix_UB_23 0.0383018000
_diffrn_orient_matrix_UB_31 0.0618108000
_diffrn_orient_matrix_UB_32 -0.0079768000
_diffrn_orient_matrix_UB_33 0.0063492000
_diffrn_radiation_monochromator 'curved graphite'
_diffrn_radiation_probe x-ray
_diffrn_radiation_type 'Mo K\a'
_diffrn_radiation_wavelength 0.71073
_diffrn_reflns_av_R_equivalents 0.0297
_diffrn_reflns_av_unetI/netI 0.0547
_diffrn_reflns_Laue_measured_fraction_full 0.999
_diffrn_reflns_Laue_measured_fraction_max 0.999
_diffrn_reflns_limit_h_max 12
_diffrn_reflns_limit_h_min -13
_diffrn_reflns_limit_k_max 18
_diffrn_reflns_limit_k_min -18
_diffrn_reflns_limit_l_max 22
_diffrn_reflns_limit_l_min -20
_diffrn_reflns_number 17539
_diffrn_reflns_point_group_measured_fraction_full 0.999
_diffrn_reflns_point_group_measured_fraction_max 0.999
_diffrn_reflns_theta_full 25.242
_diffrn_reflns_theta_max 26.370
_diffrn_reflns_theta_min 2.710
_diffrn_source 'Sealed X-ray tube'
_diffrn_source_type 'Sealed X-ray tube'
_exptl_absorpt_coefficient_mu 2.341
_exptl_absorpt_correction_T_max 0.869
_exptl_absorpt_correction_T_min 0.711
_exptl_absorpt_correction_type analytical
_exptl_absorpt_process_details
;
CrysAlisPro 1.171.41.80a (Rigaku Oxford Diffraction, 2020)
Analytical numeric absorption correction using a multifaceted crystal
model based on expressions derived by R.C. Clark & J.S. Reid.
(Clark, R. C. & Reid, J. S. (1995). Acta Cryst. A51, 887-897)
Empirical absorption correction using spherical harmonics,
implemented in SCALE3 ABSPACK scaling algorithm.
;
_exptl_crystal_colour colourless
_exptl_crystal_colour_primary colourless
_exptl_crystal_density_diffrn 1.411
_exptl_crystal_description block
_exptl_crystal_F_000 1248
_exptl_crystal_size_max 0.99
_exptl_crystal_size_mid 0.68
_exptl_crystal_size_min 0.3
_refine_diff_density_max 0.519
_refine_diff_density_min -0.940
_refine_diff_density_rms 0.102
_refine_ls_extinction_method none
_refine_ls_goodness_of_fit_ref 1.044
_refine_ls_hydrogen_treatment constr
_refine_ls_matrix_type full
_refine_ls_number_parameters 685
_refine_ls_number_reflns 11776
_refine_ls_number_restraints 0
_refine_ls_restrained_S_all 1.044
_refine_ls_R_factor_all 0.0560
_refine_ls_R_factor_gt 0.0379
_refine_ls_shift/su_max 0.002
_refine_ls_shift/su_mean 0.000
_refine_ls_structure_factor_coef Fsqd
_refine_ls_weighting_details 'w=1/[\s^2^(Fo^2^)+(0.0427P)^2^] where P=(Fo^2^+2Fc^2^)/3'
_refine_ls_weighting_scheme calc
_refine_ls_wR_factor_gt 0.0851
_refine_ls_wR_factor_ref 0.0950
_reflns_Friedel_coverage 0.000
_reflns_number_gt 9320
_reflns_number_total 11776
_reflns_threshold_expression 'I > 2\s(I)'
_cod_data_source_file d3dt03798c2.cif
_cod_data_source_block triphenylarsine@100K
_cod_depositor_comments 'Adding full bibliography for 7714770--7714783.cif.'
_cod_database_code 7714781
_shelx_shelxl_version_number 2018/3
_chemical_oxdiff_formula 'C11 H10 N O'
_chemical_oxdiff_usercomment C18H15As1
_shelx_space_group_comment
;
The symmetry employed for this shelxl refinement is uniquely defined
by the following loop, which should always be used as a source of
symmetry information in preference to the above space-group names.
They are only intended as comments.
;
_shelx_estimated_absorpt_t_max 0.540
_shelx_estimated_absorpt_t_min 0.197
_diffrn_oxdiff_digest_frames
;
01af595fe72fa3249402b98b12396ed22c0067628d8
;
_reflns_odcompleteness_completeness 99.88
_reflns_odcompleteness_iscentric 1
_reflns_odcompleteness_theta 26.32
_olex2_refinement_description
;
1. Fixed Uiso
 At 1.2 times of:
  All C(H) groups
2.a Aromatic/amide H refined with riding coordinates:
 C18(H18), C22(H22), C14(H14), C31(H31), C10(H10), C12(H12), C45(H45),
 C13(H13), C26(H26), C29(H29), C58(H58), C11(H11), C67(H67), C30(H30), C17(H17),
  C8(H8), C23(H23), C27(H27), C44(H44), C9(H9), C15(H15), C28(H28), C36(H36),
 C32(H32), C6(H6), C68(H68), C4(H4), C49(H49), C63(H63), C69(H69), C64(H64),
 C62(H62), C7(H7), C54(H54), C59(H59), C65(H65), C50(H50), C5(H5), C72(H72),
 C33(H33), C70(H70), C66(H66), C16(H16), C60(H60), C46(H46), C43(H43), C25(H25),
  C40(H40), C47(H47), C24(H24), C48(H48), C42(H42), C52(H52), C34(H34),
 C71(H71), C35(H35), C53(H53), C61(H61), C51(H51), C41(H41)
;
_olex2_submission_special_instructions 'No special instructions were received'
_oxdiff_exptl_absorpt_empirical_details
;
Empirical correction (ABSPACK) includes:
- Absorption correction using spherical harmonics
- Frame scaling
;
_oxdiff_exptl_absorpt_empirical_full_max 1.586
_oxdiff_exptl_absorpt_empirical_full_min 0.756

loop_
_space_group_symop_operation_xyz
'x, y, z'
'-x, -y, -z'

loop_
_atom_site_label
_atom_site_type_symbol
_atom_site_fract_x
_atom_site_fract_y
_atom_site_fract_z
_atom_site_U_iso_or_equiv
_atom_site_adp_type
_atom_site_occupancy
_atom_site_site_symmetry_order
_atom_site_calc_flag
_atom_site_refinement_flags_posn
_atom_site_refinement_flags_adp
_atom_site_refinement_flags_occupancy
_atom_site_disorder_assembly
_atom_site_disorder_group
As1 As 0.94778(3) 0.20529(2) 0.07394(2) 0.01801(8) Uani 1 1 d . . . . .
As2 As 0.56312(3) 0.29714(2) 0.90746(2) 0.01934(8) Uani 1 1 d . . . . .
As4 As 1.35849(3) 0.15077(2) 0.52511(2) 0.02045(8) Uani 1 1 d . . . . .
As3 As 0.86455(3) 0.33117(2) 0.51231(2) 0.02158(8) Uani 1 1 d . . . . .
C18 C 1.0982(3) 0.18388(18) -0.07850(17) 0.0197(6) Uani 1 1 d . . . . .
H18 H 1.153978 0.148967 -0.051422 0.024 Uiso 1 1 calc R . . . .
C3 C 0.9940(3) 0.22365(18) -0.03780(16) 0.0163(6) Uani 1 1 d . . . . .
C21 C 0.4319(3) 0.38410(18) 0.88984(16) 0.0175(6) Uani 1 1 d . . . . .
C56 C 1.2943(3) 0.05777(19) 0.60543(17) 0.0199(6) Uani 1 1 d . . . . .
C22 C 0.4165(3) 0.31534(19) 1.06178(18) 0.0210(6) Uani 1 1 d . . . . .
H22 H 0.358866 0.349988 1.036019 0.025 Uiso 1 1 calc R . . . .
C19 C 0.5212(3) 0.27814(18) 1.01930(16) 0.0175(6) Uani 1 1 d . . . . .
C37 C 0.8080(3) 0.22024(19) 0.57110(17) 0.0224(6) Uani 1 1 d . . . . .
C1 C 1.0154(3) 0.31128(18) 0.10347(17) 0.0182(6) Uani 1 1 d . . . . .
C2 C 1.0765(3) 0.11809(18) 0.09620(16) 0.0172(6) Uani 1 1 d . . . . .
C39 C 0.7981(3) 0.41436(19) 0.58797(17) 0.0220(6) Uani 1 1 d . . . . .
C55 C 1.2334(3) 0.15034(18) 0.45844(17) 0.0201(6) Uani 1 1 d . . . . .
C57 C 1.3025(3) 0.25601(19) 0.57857(17) 0.0204(6) Uani 1 1 d . . . . .
C38 C 0.7413(3) 0.35006(19) 0.44438(18) 0.0219(6) Uani 1 1 d . . . . .
C14 C 0.9127(3) 0.27458(18) -0.07869(18) 0.0206(6) Uani 1 1 d . . . . .
H14 H 0.840560 0.301672 -0.051587 0.025 Uiso 1 1 calc R . . . .
C31 C 0.3216(3) 0.36231(19) 0.86753(17) 0.0197(6) Uani 1 1 d . . . . .
H31 H 0.308570 0.302460 0.859725 0.024 Uiso 1 1 calc R . . . .
C10 C 1.2738(3) 0.07432(19) 0.13394(18) 0.0230(7) Uani 1 1 d . . . . .
H10 H 1.348781 0.089886 0.148424 0.028 Uiso 1 1 calc R . . . .
C12 C 1.1419(3) -0.03657(19) 0.10811(18) 0.0237(7) Uani 1 1 d . . . . .
H12 H 1.127036 -0.097185 0.104141 0.028 Uiso 1 1 calc R . . . .
C45 C 0.7791(3) 0.32966(19) 0.36890(17) 0.0239(7) Uani 1 1 d . . . . .
H45 H 0.860430 0.306122 0.353526 0.029 Uiso 1 1 calc R . . . .
C20 C 0.4941(3) 0.19049(19) 0.88028(17) 0.0203(6) Uani 1 1 d . . . . .
C13 C 1.0537(3) 0.02886(19) 0.09266(17) 0.0211(6) Uani 1 1 d . . . . .
H13 H 0.977833 0.012685 0.079681 0.025 Uiso 1 1 calc R . . . .
C26 C 0.6038(3) 0.22690(19) 1.05844(19) 0.0243(7) Uani 1 1 d . . . . .
H26 H 0.675514 0.200647 1.030156 0.029 Uiso 1 1 calc R . . . .
C29 C 0.2494(3) 0.51456(19) 0.86845(18) 0.0233(7) Uani 1 1 d . . . . .
H29 H 0.187022 0.559066 0.861819 0.028 Uiso 1 1 calc R . . . .
C58 C 1.1180(3) 0.1137(2) 0.48032(18) 0.0253(7) Uani 1 1 d . . . . .
H58 H 1.093802 0.088179 0.531534 0.030 Uiso 1 1 calc R . . . .
C11 C 1.2509(3) -0.01401(19) 0.12917(18) 0.0242(7) Uani 1 1 d . . . . .
H11 H 1.310190 -0.059116 0.140394 0.029 Uiso 1 1 calc R . . . .
C67 C 1.1973(3) 0.0699(2) 0.66491(18) 0.0261(7) Uani 1 1 d . . . . .
H67 H 1.157358 0.126786 0.668812 0.031 Uiso 1 1 calc R . . . .
C30 C 0.2312(3) 0.42760(19) 0.85674(17) 0.0217(6) Uani 1 1 d . . . . .
H30 H 0.156780 0.412408 0.841286 0.026 Uiso 1 1 calc R . . . .
C17 C 1.1222(3) 0.1945(2) -0.15866(18) 0.0243(7) Uani 1 1 d . . . . .
H17 H 1.193558 0.166753 -0.185983 0.029 Uiso 1 1 calc R . . . .
C8 C 1.0024(3) 0.3207(2) 0.18193(18) 0.0242(7) Uani 1 1 d . . . . .
H8 H 0.964421 0.275407 0.218047 0.029 Uiso 1 1 calc R . . . .
C23 C 0.3951(3) 0.30239(19) 1.14162(18) 0.0245(7) Uani 1 1 d . . . . .
H23 H 0.323405 0.328491 1.170063 0.029 Uiso 1 1 calc R . . . .
C27 C 0.4497(3) 0.47196(19) 0.89963(18) 0.0226(7) Uani 1 1 d . . . . .
H27 H 0.525130 0.487987 0.913191 0.027 Uiso 1 1 calc R . . . .
C44 C 0.7182(3) 0.1694(2) 0.55248(19) 0.0263(7) Uani 1 1 d . . . . .
H44 H 0.675997 0.189675 0.511192 0.032 Uiso 1 1 calc R . . . .
C9 C 1.1869(3) 0.14024(19) 0.11752(17) 0.0203(6) Uani 1 1 d . . . . .
H9 H 1.202815 0.200819 0.120847 0.024 Uiso 1 1 calc R . . . .
C15 C 0.9363(3) 0.28587(19) -0.15830(19) 0.0255(7) Uani 1 1 d . . . . .
H15 H 0.880952 0.320941 -0.185538 0.031 Uiso 1 1 calc R . . . .
C28 C 0.3585(3) 0.5369(2) 0.88986(19) 0.0269(7) Uani 1 1 d . . . . .
H28 H 0.371084 0.596767 0.897871 0.032 Uiso 1 1 calc R . . . .
C36 C 0.5062(3) 0.1779(2) 0.80237(19) 0.0280(7) Uani 1 1 d . . . . .
H36 H 0.545488 0.221403 0.764932 0.034 Uiso 1 1 calc R . . . .
C32 C 0.4388(3) 0.1249(2) 0.93421(19) 0.0240(7) Uani 1 1 d . . . . .
H32 H 0.429815 0.132389 0.987467 0.029 Uiso 1 1 calc R . . . .
C6 C 1.0976(3) 0.4625(2) 0.1551(2) 0.0306(8) Uani 1 1 d . . . . .
H6 H 1.126220 0.514003 0.172465 0.037 Uiso 1 1 calc R . . . .
C68 C 1.1903(3) 0.3011(2) 0.57517(18) 0.0258(7) Uani 1 1 d . . . . .
H68 H 1.134017 0.279869 0.546521 0.031 Uiso 1 1 calc R . . . .
C4 C 1.0684(3) 0.37895(19) 0.05146(19) 0.0239(7) Uani 1 1 d . . . . .
H4 H 1.076855 0.373716 -0.002153 0.029 Uiso 1 1 calc R . . . .
C49 C 0.6220(3) 0.3850(2) 0.46615(19) 0.0275(7) Uani 1 1 d . . . . .
H49 H 0.595316 0.399751 0.517349 0.033 Uiso 1 1 calc R . . . .
C63 C 1.3526(3) -0.0255(2) 0.60054(19) 0.0272(7) Uani 1 1 d . . . . .
H63 H 1.419325 -0.034827 0.560014 0.033 Uiso 1 1 calc R . . . .
C69 C 1.1595(3) 0.3771(2) 0.61333(19) 0.0284(7) Uani 1 1 d . . . . .
H69 H 1.082401 0.407640 0.610735 0.034 Uiso 1 1 calc R . . . .
C64 C 1.3132(3) -0.0954(2) 0.6549(2) 0.0336(8) Uani 1 1 d . . . . .
H64 H 1.353657 -0.152299 0.651944 0.040 Uiso 1 1 calc R . . . .
C62 C 1.2673(3) 0.1883(2) 0.38310(19) 0.0276(7) Uani 1 1 d . . . . .
H62 H 1.345963 0.213994 0.367719 0.033 Uiso 1 1 calc R . . . .
C7 C 1.0441(3) 0.3953(2) 0.20776(19) 0.0284(7) Uani 1 1 d . . . . .
H7 H 1.036157 0.400521 0.261339 0.034 Uiso 1 1 calc R . . . .
C54 C 0.8363(3) 0.5009(2) 0.5719(2) 0.0311(8) Uani 1 1 d . . . . .
H54 H 0.889786 0.517143 0.525018 0.037 Uiso 1 1 calc R . . . .
C59 C 1.0374(3) 0.1141(2) 0.4278(2) 0.0292(7) Uani 1 1 d . . . . .
H59 H 0.958370 0.088880 0.442991 0.035 Uiso 1 1 calc R . . . .
C65 C 1.2153(3) -0.0820(2) 0.7133(2) 0.0314(8) Uani 1 1 d . . . . .
H65 H 1.187629 -0.130000 0.750006 0.038 Uiso 1 1 calc R . . . .
C50 C 0.7198(3) 0.3922(2) 0.65653(19) 0.0339(8) Uani 1 1 d . . . . .
H50 H 0.692111 0.333148 0.668548 0.041 Uiso 1 1 calc R . . . .
C5 C 1.1090(3) 0.4539(2) 0.0770(2) 0.0292(7) Uani 1 1 d . . . . .
H5 H 1.144963 0.499843 0.040845 0.035 Uiso 1 1 calc R . . . .
C72 C 1.3837(3) 0.2884(2) 0.62087(19) 0.0278(7) Uani 1 1 d . . . . .
H72 H 1.460965 0.258188 0.623772 0.033 Uiso 1 1 calc R . . . .
C33 C 0.3968(3) 0.0490(2) 0.9109(2) 0.0325(8) Uani 1 1 d . . . . .
H33 H 0.360808 0.004093 0.948127 0.039 Uiso 1 1 calc R . . . .
C70 C 1.2412(3) 0.4084(2) 0.65512(19) 0.0307(8) Uani 1 1 d . . . . .
H70 H 1.220239 0.460422 0.681233 0.037 Uiso 1 1 calc R . . . .
C66 C 1.1578(3) 0.0004(2) 0.71860(19) 0.0311(8) Uani 1 1 d . . . . .
H66 H 1.091026 0.009599 0.759121 0.037 Uiso 1 1 calc R . . . .
C16 C 1.0413(3) 0.2458(2) -0.19820(18) 0.0264(7) Uani 1 1 d . . . . .
H16 H 1.057569 0.253561 -0.252767 0.032 Uiso 1 1 calc R . . . .
C60 C 1.0729(3) 0.1514(2) 0.3531(2) 0.0312(8) Uani 1 1 d . . . . .
H60 H 1.018065 0.151405 0.317079 0.037 Uiso 1 1 calc R . . . .
C46 C 0.6992(3) 0.3434(2) 0.31602(19) 0.0294(7) Uani 1 1 d . . . . .
H46 H 0.725654 0.329439 0.264571 0.035 Uiso 1 1 calc R . . . .
C43 C 0.6898(3) 0.0880(2) 0.5947(2) 0.0343(8) Uani 1 1 d . . . . .
H43 H 0.629241 0.052544 0.581142 0.041 Uiso 1 1 calc R . . . .
C25 C 0.5827(3) 0.2137(2) 1.13813(19) 0.0275(7) Uani 1 1 d . . . . .
H25 H 0.639887 0.178730 1.164064 0.033 Uiso 1 1 calc R . . . .
C40 C 0.8680(3) 0.1895(2) 0.63157(19) 0.0318(8) Uani 1 1 d . . . . .
H40 H 0.930611 0.223802 0.644294 0.038 Uiso 1 1 calc R . . . .
C47 C 0.5810(3) 0.3773(2) 0.3383(2) 0.0309(8) Uani 1 1 d . . . . .
H47 H 0.526002 0.386499 0.302060 0.037 Uiso 1 1 calc R . . . .
C24 C 0.4780(3) 0.2516(2) 1.17977(19) 0.0282(7) Uani 1 1 d . . . . .
H24 H 0.463268 0.242681 1.234307 0.034 Uiso 1 1 calc R . . . .
C48 C 0.5421(3) 0.3981(2) 0.4129(2) 0.0345(8) Uani 1 1 d . . . . .
H48 H 0.460587 0.421445 0.427837 0.041 Uiso 1 1 calc R . . . .
C42 C 0.7483(3) 0.0584(2) 0.6557(2) 0.0363(8) Uani 1 1 d . . . . .
H42 H 0.726927 0.003601 0.684899 0.044 Uiso 1 1 calc R . . . .
C52 C 0.7211(3) 0.5413(3) 0.6907(2) 0.0410(9) Uani 1 1 d . . . . .
H52 H 0.695059 0.584700 0.725908 0.049 Uiso 1 1 calc R . . . .
C34 C 0.4071(3) 0.0383(2) 0.8331(2) 0.0356(9) Uani 1 1 d . . . . .
H34 H 0.376757 -0.013360 0.817137 0.043 Uiso 1 1 calc R . . . .
C71 C 1.3525(3) 0.3643(2) 0.6588(2) 0.0340(8) Uani 1 1 d . . . . .
H71 H 1.408542 0.385882 0.687416 0.041 Uiso 1 1 calc R . . . .
C35 C 0.4617(3) 0.1032(2) 0.7791(2) 0.0343(8) Uani 1 1 d . . . . .
H35 H 0.468523 0.096207 0.725860 0.041 Uiso 1 1 calc R . . . .
C53 C 0.7985(3) 0.5643(2) 0.6227(2) 0.0397(9) Uani 1 1 d . . . . .
H53 H 0.825692 0.623477 0.610657 0.048 Uiso 1 1 calc R . . . .
C61 C 1.1872(3) 0.1886(2) 0.3306(2) 0.0330(8) Uani 1 1 d . . . . .
H61 H 1.210859 0.214407 0.279454 0.040 Uiso 1 1 calc R . . . .
C51 C 0.6815(4) 0.4557(3) 0.7078(2) 0.0415(9) Uani 1 1 d . . . . .
H51 H 0.627836 0.439953 0.754742 0.050 Uiso 1 1 calc R . . . .
C41 C 0.8378(3) 0.1091(2) 0.6738(2) 0.0383(9) Uani 1 1 d . . . . .
H41 H 0.879195 0.088941 0.715444 0.046 Uiso 1 1 calc R . . . .

loop_
_atom_site_aniso_label
_atom_site_aniso_U_11
_atom_site_aniso_U_22
_atom_site_aniso_U_33
_atom_site_aniso_U_23
_atom_site_aniso_U_13
_atom_site_aniso_U_12
As1 0.01607(15) 0.02002(15) 0.01808(17) -0.00254(12) -0.00338(12) 0.00154(12)
As2 0.01597(15) 0.02182(16) 0.02020(17) -0.00282(12) -0.00321(12) 0.00213(12)
As4 0.02155(16) 0.02294(16) 0.01670(17) -0.00422(12) -0.00205(12) 0.00172(13)
As3 0.01995(16) 0.02847(17) 0.01650(17) -0.00525(12) -0.00182(12) -0.00042(13)
C18 0.0210(15) 0.0193(14) 0.0214(17) -0.0075(12) -0.0076(12) -0.0004(12)
C3 0.0185(14) 0.0162(13) 0.0161(15) -0.0040(11) -0.0064(11) -0.0027(12)
C21 0.0187(14) 0.0177(14) 0.0152(15) -0.0022(11) -0.0003(11) -0.0006(12)
C56 0.0255(15) 0.0209(15) 0.0157(16) -0.0035(12) -0.0087(12) -0.0007(13)
C22 0.0220(15) 0.0186(14) 0.0245(17) -0.0051(12) -0.0075(13) -0.0007(12)
C19 0.0191(14) 0.0192(14) 0.0167(16) -0.0055(11) -0.0072(12) -0.0011(12)
C37 0.0224(15) 0.0260(16) 0.0185(17) -0.0039(12) -0.0033(12) 0.0045(13)
C1 0.0170(14) 0.0198(14) 0.0185(16) -0.0057(12) -0.0044(12) 0.0074(12)
C2 0.0184(14) 0.0185(14) 0.0145(15) -0.0038(11) -0.0003(11) -0.0015(12)
C39 0.0230(15) 0.0262(16) 0.0177(17) -0.0036(12) -0.0063(12) 0.0028(13)
C55 0.0230(15) 0.0176(14) 0.0208(17) -0.0063(12) -0.0053(12) 0.0039(12)
C57 0.0249(16) 0.0217(15) 0.0152(16) -0.0033(12) -0.0036(12) -0.0026(13)
C38 0.0260(16) 0.0196(15) 0.0202(17) -0.0028(12) -0.0032(13) -0.0019(13)
C14 0.0235(15) 0.0163(14) 0.0241(17) -0.0038(12) -0.0088(13) 0.0008(12)
C31 0.0215(15) 0.0177(14) 0.0209(17) -0.0058(12) -0.0047(12) -0.0006(12)
C10 0.0193(15) 0.0235(15) 0.0282(18) -0.0063(13) -0.0081(13) 0.0023(13)
C12 0.0326(17) 0.0148(14) 0.0239(18) -0.0051(12) -0.0032(14) -0.0018(13)
C45 0.0301(17) 0.0218(15) 0.0193(17) -0.0053(12) -0.0019(13) 0.0025(13)
C20 0.0205(15) 0.0211(15) 0.0204(17) -0.0073(12) -0.0066(12) 0.0090(12)
C13 0.0224(15) 0.0218(15) 0.0204(17) -0.0044(12) -0.0051(12) -0.0053(13)
C26 0.0220(15) 0.0200(15) 0.0325(19) -0.0015(13) -0.0098(13) -0.0017(13)
C29 0.0276(16) 0.0178(15) 0.0234(18) 0.0021(12) -0.0056(13) 0.0049(13)
C58 0.0303(17) 0.0270(16) 0.0182(17) -0.0062(13) -0.0009(13) 0.0004(14)
C11 0.0297(17) 0.0196(15) 0.0229(18) -0.0013(12) -0.0058(13) 0.0077(13)
C67 0.0299(17) 0.0270(16) 0.0210(18) -0.0055(13) -0.0032(13) 0.0057(14)
C30 0.0190(15) 0.0258(16) 0.0213(17) -0.0055(12) -0.0055(12) 0.0021(13)
C17 0.0242(16) 0.0263(16) 0.0236(18) -0.0097(13) -0.0029(13) -0.0032(13)
C8 0.0254(16) 0.0247(16) 0.0222(18) -0.0021(13) -0.0047(13) 0.0050(13)
C23 0.0249(16) 0.0241(16) 0.0251(18) -0.0079(13) -0.0009(13) -0.0076(14)
C27 0.0221(15) 0.0226(15) 0.0245(18) -0.0038(13) -0.0059(13) -0.0048(13)
C44 0.0360(18) 0.0228(16) 0.0227(18) -0.0067(13) -0.0106(14) 0.0035(14)
C9 0.0221(15) 0.0172(14) 0.0226(17) -0.0053(12) -0.0047(12) -0.0011(12)
C15 0.0345(18) 0.0190(15) 0.0266(19) -0.0017(13) -0.0153(14) -0.0018(14)
C28 0.0333(18) 0.0157(14) 0.032(2) -0.0035(13) -0.0058(15) -0.0028(14)
C36 0.0314(18) 0.0311(17) 0.0218(18) -0.0056(13) -0.0068(14) 0.0096(15)
C32 0.0242(16) 0.0261(16) 0.0228(18) -0.0070(13) -0.0051(13) 0.0031(13)
C6 0.0363(19) 0.0201(16) 0.041(2) -0.0094(14) -0.0187(16) 0.0032(14)
C68 0.0298(17) 0.0260(16) 0.0236(18) -0.0041(13) -0.0091(14) -0.0010(14)
C4 0.0262(16) 0.0248(16) 0.0210(17) -0.0039(13) -0.0051(13) 0.0029(13)
C49 0.0297(17) 0.0343(18) 0.0192(18) -0.0102(14) -0.0028(13) 0.0020(15)
C63 0.0299(17) 0.0273(17) 0.0252(19) -0.0052(13) -0.0066(14) 0.0029(14)
C69 0.0370(19) 0.0214(16) 0.0268(19) -0.0032(13) -0.0067(15) 0.0065(14)
C64 0.039(2) 0.0233(17) 0.041(2) -0.0007(15) -0.0159(17) 0.0018(15)
C62 0.0353(18) 0.0257(16) 0.0221(18) -0.0013(13) -0.0054(14) -0.0046(15)
C7 0.0360(19) 0.0336(18) 0.0184(18) -0.0114(14) -0.0106(14) 0.0101(15)
C54 0.0313(18) 0.0299(17) 0.032(2) -0.0031(14) -0.0043(15) 0.0017(15)
C59 0.0283(17) 0.0278(17) 0.033(2) -0.0098(14) -0.0069(15) 0.0003(14)
C65 0.0372(19) 0.0296(17) 0.031(2) 0.0061(15) -0.0173(16) -0.0094(16)
C50 0.038(2) 0.0396(19) 0.0233(19) -0.0116(15) 0.0037(15) -0.0069(17)
C5 0.0368(19) 0.0198(15) 0.031(2) -0.0002(13) -0.0084(15) -0.0014(14)
C72 0.0265(17) 0.0301(17) 0.0295(19) -0.0071(14) -0.0095(14) -0.0007(14)
C33 0.0315(18) 0.0231(16) 0.045(2) -0.0065(15) -0.0101(16) 0.0025(15)
C70 0.048(2) 0.0207(16) 0.0251(19) -0.0078(13) -0.0068(16) -0.0015(15)
C66 0.0347(19) 0.0413(19) 0.0166(18) -0.0002(14) -0.0030(14) -0.0038(16)
C16 0.0397(19) 0.0231(15) 0.0181(17) -0.0002(13) -0.0081(14) -0.0110(15)
C60 0.039(2) 0.0237(16) 0.036(2) -0.0080(14) -0.0198(16) 0.0042(15)
C46 0.045(2) 0.0258(16) 0.0195(18) -0.0058(13) -0.0110(15) 0.0027(15)
C43 0.047(2) 0.0226(16) 0.036(2) -0.0085(15) -0.0117(17) -0.0018(16)
C25 0.0349(18) 0.0224(16) 0.0280(19) 0.0028(13) -0.0147(15) -0.0058(14)
C40 0.0268(17) 0.046(2) 0.0231(19) 0.0013(15) -0.0089(14) -0.0011(16)
C47 0.0389(19) 0.0287(17) 0.030(2) -0.0044(14) -0.0203(16) 0.0030(15)
C24 0.0365(19) 0.0300(17) 0.0208(18) -0.0014(13) -0.0093(14) -0.0139(15)
C48 0.0289(18) 0.0382(19) 0.038(2) -0.0067(16) -0.0119(16) 0.0062(16)
C42 0.036(2) 0.0284(18) 0.040(2) -0.0002(16) 0.0009(17) 0.0072(16)
C52 0.043(2) 0.048(2) 0.041(2) -0.0304(18) -0.0212(18) 0.0147(18)
C34 0.039(2) 0.0246(17) 0.052(3) -0.0205(16) -0.0250(18) 0.0108(16)
C71 0.039(2) 0.0361(19) 0.031(2) -0.0110(15) -0.0103(16) -0.0075(16)
C35 0.042(2) 0.0362(19) 0.030(2) -0.0165(16) -0.0181(16) 0.0161(17)
C53 0.042(2) 0.0311(18) 0.051(3) -0.0167(17) -0.0145(19) 0.0058(17)
C61 0.050(2) 0.0290(17) 0.0210(19) 0.0026(14) -0.0109(16) -0.0034(16)
C51 0.046(2) 0.057(2) 0.021(2) -0.0123(17) -0.0016(16) 0.005(2)
C41 0.0323(19) 0.051(2) 0.029(2) 0.0061(17) -0.0060(16) 0.0092(18)

loop_
_atom_type_symbol
_atom_type_description
_atom_type_scat_dispersion_real
_atom_type_scat_dispersion_imag
_atom_type_scat_source
C C 0.0033 0.0016 'International Tables Vol C Tables 4.2.6.8 and 6.1.1.4'
H H 0.0000 0.0000 'International Tables Vol C Tables 4.2.6.8 and 6.1.1.4'
As As 0.0499 2.0058 'International Tables Vol C Tables 4.2.6.8 and 6.1.1.4'

loop_
_exptl_crystal_face_index_h
_exptl_crystal_face_index_k
_exptl_crystal_face_index_l
_exptl_crystal_face_perp_dist
1 0 0 0.4337
0 0 1 0.1151
0 0 -1 0.1847
2 1 -2 0.3302
-2 -1 1 0.4514
0 1 2 0.2021
1 1 2 0.2769
-1 -1 -2 0.3924
0 1 0 0.3276
0 -1 0 0.3603
-8 12 -17 0.4172
2 -15 -18 0.3090
14 9 5 0.3152
0 -1 2 0.2497
-2 20 8 0.2939
3 -20 -7 0.3172

loop_
_geom_angle_atom_site_label_1
_geom_angle_atom_site_label_2
_geom_angle_atom_site_label_3
_geom_angle
_geom_angle_site_symmetry_1
_geom_angle_site_symmetry_3
_geom_angle_publ_flag
C1 As1 C3 100.15(11) . . ?
C2 As1 C3 99.39(12) . . ?
C2 As1 C1 99.44(11) . . ?
C21 As2 C19 98.21(12) . . ?
C21 As2 C20 100.10(12) . . ?
C20 As2 C19 99.36(12) . . ?
C55 As4 C56 99.61(12) . . ?
C57 As4 C56 99.58(12) . . ?
C57 As4 C55 100.22(12) . . ?
C37 As3 C39 99.05(13) . . ?
C38 As3 C37 100.22(12) . . ?
C38 As3 C39 99.58(12) . . ?
C3 C18 H18 119.6 . . ?
C3 C18 C17 120.8(3) . . ?
C17 C18 H18 119.6 . . ?
C18 C3 As1 123.3(2) . . ?
C18 C3 C14 118.8(3) . . ?
C14 C3 As1 117.7(2) . . ?
C31 C21 As2 123.4(2) . . ?
C27 C21 As2 117.8(2) . . ?
C27 C21 C31 118.7(3) . . ?
C67 C56 As4 124.9(2) . . ?
C67 C56 C63 119.1(3) . . ?
C63 C56 As4 116.1(2) . . ?
C19 C22 H22 119.7 . . ?
C19 C22 C23 120.7(3) . . ?
C23 C22 H22 119.7 . . ?
C22 C19 As2 123.6(2) . . ?
C22 C19 C26 118.5(3) . . ?
C26 C19 As2 117.8(2) . . ?
C44 C37 As3 123.6(2) . . ?
C44 C37 C40 119.2(3) . . ?
C40 C37 As3 117.0(2) . . ?
C8 C1 As1 117.0(2) . . ?
C4 C1 As1 124.0(2) . . ?
C4 C1 C8 118.9(3) . . ?
C13 C2 As1 117.3(2) . . ?
C13 C2 C9 119.1(3) . . ?
C9 C2 As1 123.6(2) . . ?
C54 C39 As3 116.5(2) . . ?
C54 C39 C50 118.4(3) . . ?
C50 C39 As3 125.0(2) . . ?
C58 C55 As4 124.8(2) . . ?
C58 C55 C62 119.2(3) . . ?
C62 C55 As4 116.0(2) . . ?
C68 C57 As4 124.4(2) . . ?
C68 C57 C72 118.8(3) . . ?
C72 C57 As4 116.8(2) . . ?
C45 C38 As3 116.5(2) . . ?
C45 C38 C49 119.2(3) . . ?
C49 C38 As3 124.3(2) . . ?
C3 C14 H14 119.7 . . ?
C15 C14 C3 120.7(3) . . ?
C15 C14 H14 119.7 . . ?
C21 C31 H31 119.8 . . ?
C30 C31 C21 120.4(3) . . ?
C30 C31 H31 119.8 . . ?
C11 C10 H10 120.0 . . ?
C11 C10 C9 119.9(3) . . ?
C9 C10 H10 120.0 . . ?
C13 C12 H12 119.8 . . ?
C11 C12 H12 119.8 . . ?
C11 C12 C13 120.4(3) . . ?
C38 C45 H45 119.7 . . ?
C46 C45 C38 120.5(3) . . ?
C46 C45 H45 119.7 . . ?
C36 C20 As2 117.7(2) . . ?
C32 C20 As2 123.6(2) . . ?
C32 C20 C36 118.6(3) . . ?
C2 C13 H13 120.0 . . ?
C12 C13 C2 120.0(3) . . ?
C12 C13 H13 120.0 . . ?
C19 C26 H26 119.5 . . ?
C25 C26 C19 121.0(3) . . ?
C25 C26 H26 119.5 . . ?
C30 C29 H29 120.0 . . ?
C30 C29 C28 120.0(3) . . ?
C28 C29 H29 120.0 . . ?
C55 C58 H58 119.8 . . ?
C55 C58 C59 120.4(3) . . ?
C59 C58 H58 119.8 . . ?
C10 C11 H11 120.0 . . ?
C12 C11 C10 120.0(3) . . ?
C12 C11 H11 120.0 . . ?
C56 C67 H67 119.5 . . ?
C66 C67 C56 120.9(3) . . ?
C66 C67 H67 119.5 . . ?
C31 C30 H30 120.0 . . ?
C29 C30 C31 120.0(3) . . ?
C29 C30 H30 120.0 . . ?
C18 C17 H17 120.2 . . ?
C16 C17 C18 119.6(3) . . ?
C16 C17 H17 120.2 . . ?
C1 C8 H8 119.6 . . ?
C7 C8 C1 120.8(3) . . ?
C7 C8 H8 119.6 . . ?
C22 C23 H23 119.9 . . ?
C24 C23 C22 120.2(3) . . ?
C24 C23 H23 119.9 . . ?
C21 C27 H27 119.6 . . ?
C21 C27 C28 120.8(3) . . ?
C28 C27 H27 119.6 . . ?
C37 C44 H44 120.2 . . ?
C37 C44 C43 119.6(3) . . ?
C43 C44 H44 120.2 . . ?
C2 C9 H9 119.8 . . ?
C10 C9 C2 120.5(3) . . ?
C10 C9 H9 119.8 . . ?
C14 C15 H15 120.1 . . ?
C14 C15 C16 119.8(3) . . ?
C16 C15 H15 120.1 . . ?
C29 C28 C27 120.1(3) . . ?
C29 C28 H28 120.0 . . ?
C27 C28 H28 120.0 . . ?
C20 C36 H36 119.6 . . ?
C35 C36 C20 120.8(3) . . ?
C35 C36 H36 119.6 . . ?
C20 C32 H32 119.7 . . ?
C33 C32 C20 120.5(3) . . ?
C33 C32 H32 119.7 . . ?
C7 C6 H6 120.3 . . ?
C5 C6 H6 120.3 . . ?
C5 C6 C7 119.4(3) . . ?
C57 C68 H68 119.7 . . ?
C57 C68 C69 120.5(3) . . ?
C69 C68 H68 119.7 . . ?
C1 C4 H4 119.8 . . ?
C5 C4 C1 120.5(3) . . ?
C5 C4 H4 119.8 . . ?
C38 C49 H49 120.0 . . ?
C48 C49 C38 119.9(3) . . ?
C48 C49 H49 120.0 . . ?
C56 C63 H63 120.0 . . ?
C56 C63 C64 120.0(3) . . ?
C64 C63 H63 120.0 . . ?
C68 C69 H69 120.0 . . ?
C70 C69 C68 120.0(3) . . ?
C70 C69 H69 120.0 . . ?
C63 C64 H64 120.1 . . ?
C65 C64 C63 119.9(3) . . ?
C65 C64 H64 120.1 . . ?
C55 C62 H62 119.7 . . ?
C61 C62 C55 120.5(3) . . ?
C61 C62 H62 119.7 . . ?
C8 C7 C6 119.9(3) . . ?
C8 C7 H7 120.1 . . ?
C6 C7 H7 120.1 . . ?
C39 C54 H54 119.4 . . ?
C53 C54 C39 121.3(3) . . ?
C53 C54 H54 119.4 . . ?
C58 C59 H59 120.2 . . ?
C60 C59 C58 119.7(3) . . ?
C60 C59 H59 120.2 . . ?
C64 C65 H65 119.9 . . ?
C66 C65 C64 120.3(3) . . ?
C66 C65 H65 119.9 . . ?
C39 C50 H50 119.7 . . ?
C39 C50 C51 120.5(3) . . ?
C51 C50 H50 119.7 . . ?
C6 C5 H5 119.7 . . ?
C4 C5 C6 120.5(3) . . ?
C4 C5 H5 119.7 . . ?
C57 C72 H72 119.8 . . ?
C71 C72 C57 120.4(3) . . ?
C71 C72 H72 119.8 . . ?
C32 C33 H33 119.9 . . ?
C32 C33 C34 120.2(3) . . ?
C34 C33 H33 119.9 . . ?
C69 C70 H70 120.1 . . ?
C71 C70 C69 119.9(3) . . ?
C71 C70 H70 120.1 . . ?
C67 C66 H66 120.1 . . ?
C65 C66 C67 119.8(3) . . ?
C65 C66 H66 120.1 . . ?
C17 C16 C15 120.2(3) . . ?
C17 C16 H16 119.9 . . ?
C15 C16 H16 119.9 . . ?
C59 C60 H60 119.7 . . ?
C61 C60 C59 120.6(3) . . ?
C61 C60 H60 119.7 . . ?
C45 C46 H46 120.1 . . ?
C47 C46 C45 119.8(3) . . ?
C47 C46 H46 120.1 . . ?
C44 C43 H43 119.5 . . ?
C42 C43 C44 121.0(3) . . ?
C42 C43 H43 119.5 . . ?
C26 C25 H25 120.1 . . ?
C24 C25 C26 119.8(3) . . ?
C24 C25 H25 120.1 . . ?
C37 C40 H40 119.7 . . ?
C37 C40 C41 120.6(3) . . ?
C41 C40 H40 119.7 . . ?
C46 C47 H47 119.8 . . ?
C46 C47 C48 120.3(3) . . ?
C48 C47 H47 119.8 . . ?
C23 C24 C25 119.8(3) . . ?
C23 C24 H24 120.1 . . ?
C25 C24 H24 120.1 . . ?
C49 C48 H48 119.9 . . ?
C47 C48 C49 120.2(3) . . ?
C47 C48 H48 119.9 . . ?
C43 C42 H42 120.4 . . ?
C41 C42 C43 119.2(3) . . ?
C41 C42 H42 120.4 . . ?
C53 C52 H52 120.0 . . ?
C51 C52 H52 120.0 . . ?
C51 C52 C53 120.0(3) . . ?
C33 C34 H34 120.2 . . ?
C35 C34 C33 119.7(3) . . ?
C35 C34 H34 120.2 . . ?
C72 C71 H71 119.8 . . ?
C70 C71 C72 120.4(3) . . ?
C70 C71 H71 119.8 . . ?
C36 C35 C34 120.1(3) . . ?
C36 C35 H35 119.9 . . ?
C34 C35 H35 119.9 . . ?
C54 C53 H53 120.1 . . ?
C52 C53 C54 119.7(3) . . ?
C52 C53 H53 120.1 . . ?
C62 C61 H61 120.2 . . ?
C60 C61 C62 119.7(3) . . ?
C60 C61 H61 120.2 . . ?
C50 C51 H51 120.0 . . ?
C52 C51 C50 120.0(3) . . ?
C52 C51 H51 120.0 . . ?
C40 C41 H41 119.8 . . ?
C42 C41 C40 120.4(3) . . ?
C42 C41 H41 119.8 . . ?

loop_
_geom_bond_atom_site_label_1
_geom_bond_atom_site_label_2
_geom_bond_distance
_geom_bond_site_symmetry_2
_geom_bond_publ_flag
As1 C3 1.955(3) . ?
As1 C1 1.951(3) . ?
As1 C2 1.948(3) . ?
As2 C21 1.947(3) . ?
As2 C19 1.953(3) . ?
As2 C20 1.950(3) . ?
As4 C56 1.964(3) . ?
As4 C55 1.960(3) . ?
As4 C57 1.952(3) . ?
As3 C37 1.954(3) . ?
As3 C39 1.955(3) . ?
As3 C38 1.954(3) . ?
C18 H18 0.9500 . ?
C18 C3 1.388(4) . ?
C18 C17 1.395(4) . ?
C3 C14 1.400(4) . ?
C21 C31 1.399(4) . ?
C21 C27 1.384(4) . ?
C56 C67 1.384(4) . ?
C56 C63 1.388(4) . ?
C22 H22 0.9500 . ?
C22 C19 1.389(4) . ?
C22 C23 1.391(4) . ?
C19 C26 1.394(4) . ?
C37 C44 1.382(4) . ?
C37 C40 1.383(4) . ?
C1 C8 1.395(4) . ?
C1 C4 1.387(4) . ?
C2 C13 1.393(4) . ?
C2 C9 1.395(4) . ?
C39 C54 1.382(4) . ?
C39 C50 1.385(4) . ?
C55 C58 1.386(4) . ?
C55 C62 1.397(4) . ?
C57 C68 1.386(4) . ?
C57 C72 1.393(4) . ?
C38 C45 1.392(4) . ?
C38 C49 1.393(4) . ?
C14 H14 0.9500 . ?
C14 C15 1.386(4) . ?
C31 H31 0.9500 . ?
C31 C30 1.389(4) . ?
C10 H10 0.9500 . ?
C10 C11 1.384(4) . ?
C10 C9 1.390(4) . ?
C12 H12 0.9500 . ?
C12 C13 1.391(4) . ?
C12 C11 1.380(4) . ?
C45 H45 0.9500 . ?
C45 C46 1.385(4) . ?
C20 C36 1.396(4) . ?
C20 C32 1.392(4) . ?
C13 H13 0.9500 . ?
C26 H26 0.9500 . ?
C26 C25 1.388(4) . ?
C29 H29 0.9500 . ?
C29 C30 1.380(4) . ?
C29 C28 1.383(4) . ?
C58 H58 0.9500 . ?
C58 C59 1.390(4) . ?
C11 H11 0.9500 . ?
C67 H67 0.9500 . ?
C67 C66 1.379(4) . ?
C30 H30 0.9500 . ?
C17 H17 0.9500 . ?
C17 C16 1.386(4) . ?
C8 H8 0.9500 . ?
C8 C7 1.384(4) . ?
C23 H23 0.9500 . ?
C23 C24 1.384(4) . ?
C27 H27 0.9500 . ?
C27 C28 1.387(4) . ?
C44 H44 0.9500 . ?
C44 C43 1.394(4) . ?
C9 H9 0.9500 . ?
C15 H15 0.9500 . ?
C15 C16 1.390(5) . ?
C28 H28 0.9500 . ?
C36 H36 0.9500 . ?
C36 C35 1.378(4) . ?
C32 H32 0.9500 . ?
C32 C33 1.382(4) . ?
C6 H6 0.9500 . ?
C6 C7 1.391(5) . ?
C6 C5 1.388(5) . ?
C68 H68 0.9500 . ?
C68 C69 1.389(4) . ?
C4 H4 0.9500 . ?
C4 C5 1.381(4) . ?
C49 H49 0.9500 . ?
C49 C48 1.389(4) . ?
C63 H63 0.9500 . ?
C63 C64 1.390(4) . ?
C69 H69 0.9500 . ?
C69 C70 1.384(4) . ?
C64 H64 0.9500 . ?
C64 C65 1.381(5) . ?
C62 H62 0.9500 . ?
C62 C61 1.384(4) . ?
C7 H7 0.9500 . ?
C54 H54 0.9500 . ?
C54 C53 1.379(5) . ?
C59 H59 0.9500 . ?
C59 C60 1.386(5) . ?
C65 H65 0.9500 . ?
C65 C66 1.373(5) . ?
C50 H50 0.9500 . ?
C50 C51 1.388(5) . ?
C5 H5 0.9500 . ?
C72 H72 0.9500 . ?
C72 C71 1.386(5) . ?
C33 H33 0.9500 . ?
C33 C34 1.389(5) . ?
C70 H70 0.9500 . ?
C70 C71 1.371(5) . ?
C66 H66 0.9500 . ?
C16 H16 0.9500 . ?
C60 H60 0.9500 . ?
C60 C61 1.379(5) . ?
C46 H46 0.9500 . ?
C46 C47 1.379(5) . ?
C43 H43 0.9500 . ?
C43 C42 1.378(5) . ?
C25 H25 0.9500 . ?
C25 C24 1.387(5) . ?
C40 H40 0.9500 . ?
C40 C41 1.387(5) . ?
C47 H47 0.9500 . ?
C47 C48 1.381(5) . ?
C24 H24 0.9500 . ?
C48 H48 0.9500 . ?
C42 H42 0.9500 . ?
C42 C41 1.373(5) . ?
C52 H52 0.9500 . ?
C52 C53 1.376(6) . ?
C52 C51 1.374(5) . ?
C34 H34 0.9500 . ?
C34 C35 1.384(5) . ?
C71 H71 0.9500 . ?
C35 H35 0.9500 . ?
C53 H53 0.9500 . ?
C61 H61 0.9500 . ?
C51 H51 0.9500 . ?
C41 H41 0.9500 . ?

loop_
_geom_torsion_atom_site_label_1
_geom_torsion_atom_site_label_2
_geom_torsion_atom_site_label_3
_geom_torsion_atom_site_label_4
_geom_torsion
_geom_torsion_site_symmetry_1
_geom_torsion_site_symmetry_2
_geom_torsion_site_symmetry_3
_geom_torsion_site_symmetry_4
_geom_torsion_publ_flag
As1 C3 C14 C15 -176.2(2) . . . . ?
As1 C1 C8 C7 -177.9(2) . . . . ?
As1 C1 C4 C5 177.0(2) . . . . ?
As1 C2 C13 C12 -179.9(2) . . . . ?
As1 C2 C9 C10 178.8(2) . . . . ?
As2 C21 C31 C30 179.3(2) . . . . ?
As2 C21 C27 C28 -178.4(2) . . . . ?
As2 C19 C26 C25 177.3(2) . . . . ?
As2 C20 C36 C35 178.7(2) . . . . ?
As2 C20 C32 C33 -177.0(2) . . . . ?
As4 C56 C67 C66 179.6(2) . . . . ?
As4 C56 C63 C64 -180.0(2) . . . . ?
As4 C55 C58 C59 -177.7(2) . . . . ?
As4 C55 C62 C61 177.8(2) . . . . ?
As4 C57 C68 C69 -178.1(2) . . . . ?
As4 C57 C72 C71 178.2(3) . . . . ?
As3 C37 C44 C43 175.6(3) . . . . ?
As3 C37 C40 C41 -176.8(3) . . . . ?
As3 C39 C54 C53 -177.7(3) . . . . ?
As3 C39 C50 C51 177.5(3) . . . . ?
As3 C38 C45 C46 -178.1(2) . . . . ?
As3 C38 C49 C48 178.2(2) . . . . ?
C18 C3 C14 C15 -0.6(4) . . . . ?
C18 C17 C16 C15 -0.5(4) . . . . ?
C3 C18 C17 C16 0.3(4) . . . . ?
C3 C14 C15 C16 0.5(4) . . . . ?
C21 C31 C30 C29 -0.4(5) . . . . ?
C21 C27 C28 C29 -1.4(5) . . . . ?
C56 C67 C66 C65 0.1(5) . . . . ?
C56 C63 C64 C65 0.7(5) . . . . ?
C22 C19 C26 C25 -0.5(4) . . . . ?
C22 C23 C24 C25 0.1(4) . . . . ?
C19 C22 C23 C24 -0.4(4) . . . . ?
C19 C26 C25 C24 0.2(4) . . . . ?
C37 C44 C43 C42 1.3(5) . . . . ?
C37 C40 C41 C42 0.5(5) . . . . ?
C1 C8 C7 C6 1.2(5) . . . . ?
C1 C4 C5 C6 0.2(5) . . . . ?
C39 C54 C53 C52 0.0(5) . . . . ?
C39 C50 C51 C52 0.1(6) . . . . ?
C55 C58 C59 C60 0.0(5) . . . . ?
C55 C62 C61 C60 0.1(5) . . . . ?
C57 C68 C69 C70 0.0(5) . . . . ?
C57 C72 C71 C70 0.1(5) . . . . ?
C38 C45 C46 C47 -0.2(4) . . . . ?
C38 C49 C48 C47 -0.5(5) . . . . ?
C14 C15 C16 C17 0.1(4) . . . . ?
C31 C21 C27 C28 2.0(4) . . . . ?
C45 C38 C49 C48 0.7(4) . . . . ?
C45 C46 C47 C48 0.3(5) . . . . ?
C20 C36 C35 C34 -1.7(5) . . . . ?
C20 C32 C33 C34 -1.4(5) . . . . ?
C13 C2 C9 C10 0.9(4) . . . . ?
C13 C12 C11 C10 -0.9(5) . . . . ?
C26 C25 C24 C23 0.0(4) . . . . ?
C58 C55 C62 C61 -0.6(5) . . . . ?
C58 C59 C60 C61 -0.4(5) . . . . ?
C11 C10 C9 C2 0.0(5) . . . . ?
C11 C12 C13 C2 1.9(5) . . . . ?
C67 C56 C63 C64 0.0(5) . . . . ?
C30 C29 C28 C27 -0.1(5) . . . . ?
C17 C18 C3 As1 175.6(2) . . . . ?
C17 C18 C3 C14 0.2(4) . . . . ?
C8 C1 C4 C5 0.8(4) . . . . ?
C23 C22 C19 As2 -177.0(2) . . . . ?
C23 C22 C19 C26 0.6(4) . . . . ?
C27 C21 C31 C30 -1.1(4) . . . . ?
C44 C37 C40 C41 -0.7(5) . . . . ?
C44 C43 C42 C41 -1.5(5) . . . . ?
C9 C2 C13 C12 -1.8(4) . . . . ?
C9 C10 C11 C12 0.0(5) . . . . ?
C28 C29 C30 C31 0.9(5) . . . . ?
C36 C20 C32 C33 0.0(4) . . . . ?
C32 C20 C36 C35 1.5(5) . . . . ?
C32 C33 C34 C35 1.2(5) . . . . ?
C68 C57 C72 C71 0.0(5) . . . . ?
C68 C69 C70 C71 0.0(5) . . . . ?
C4 C1 C8 C7 -1.5(4) . . . . ?
C49 C38 C45 C46 -0.3(4) . . . . ?
C63 C56 C67 C66 -0.4(5) . . . . ?
C63 C64 C65 C66 -1.0(5) . . . . ?
C69 C70 C71 C72 -0.1(5) . . . . ?
C64 C65 C66 C67 0.6(5) . . . . ?
C62 C55 C58 C59 0.5(4) . . . . ?
C7 C6 C5 C4 -0.5(5) . . . . ?
C54 C39 C50 C51 -0.3(5) . . . . ?
C59 C60 C61 C62 0.3(5) . . . . ?
C50 C39 C54 C53 0.3(5) . . . . ?
C5 C6 C7 C8 -0.2(5) . . . . ?
C72 C57 C68 C69 0.0(5) . . . . ?
C33 C34 C35 C36 0.3(5) . . . . ?
C46 C47 C48 C49 0.0(5) . . . . ?
C43 C42 C41 C40 0.6(5) . . . . ?
C40 C37 C44 C43 -0.2(5) . . . . ?
C53 C52 C51 C50 0.2(6) . . . . ?
C51 C52 C53 C54 -0.2(5) . . . . ?

loop_
_exptl_oxdiff_crystal_face_indexfrac_h
_exptl_oxdiff_crystal_face_indexfrac_k
_exptl_oxdiff_crystal_face_indexfrac_l
_exptl_oxdiff_crystal_face_x
_exptl_oxdiff_crystal_face_y
_exptl_oxdiff_crystal_face_z
1.0000 -0.0000 0.0000 0.0002 -0.0220 0.0618
-0.0000 -0.0000 1.0000 0.0124 0.0383 0.0063
0.0000 0.0000 -1.0000 -0.0124 -0.0383 -0.0063
2.0000 1.0000 -2.0000 0.0188 -0.1380 0.1029
-2.0000 -1.0000 1.0000 -0.0312 0.0997 -0.1093
-0.0000 1.0000 2.0000 0.0681 0.0593 0.0047
1.0000 1.0000 2.0000 0.0683 0.0373 0.0665
-1.0000 -1.0000 -2.0000 -0.0683 -0.0373 -0.0665
-0.0000 1.0000 -0.0000 0.0432 -0.0173 -0.0080
0.0000 -1.0000 0.0000 -0.0432 0.0173 0.0080
-7.6126 11.8491 -16.7042 0.3015 -0.6773 -0.6711
2.2063 -14.6210 -18.2716 -0.8579 -0.4953 0.1370
14.2081 9.3864 5.2677 0.4742 -0.2738 0.8368
-0.0000 -1.0000 2.0000 -0.0183 0.0939 0.0207
-2.4913 20.1395 7.6713 0.9640 -0.0000 -0.2659
2.9855 -20.0232 -7.3345 -0.9547 0.0000 0.2977
